data_1571674
loop_
_publ_author_name
'Kimble, Marten J.'
'Myers, Shea D.'
'Benedict, Jason B.'

_publ_section_title
;
 Methyl 2-hydroxy-4-iodobenzoate
;
_journal_coeditor_code HB4468
_journal_issue 5
_journal_name_full IUCrData
_journal_paper_doi 10.1107/S2414314624003948
_journal_volume 9
_journal_year 2024
_chemical_formula_iupac 'C8 H7 I O3'
_chemical_formula_moiety 'C8 H7 I O3'
_chemical_formula_sum 'C8 H7 I O3'
_chemical_formula_weight 278.04
_chemical_name_systematic
;
Methyl 2-hydroxy-4-iodobenzoate
;
_space_group_crystal_system monoclinic
_space_group_IT_number 14
_space_group_name_Hall '-P 2ybc'
_space_group_name_H-M_alt 'P 1 21/c 1'
_atom_sites_solution_hydrogens mixed
_atom_sites_solution_primary dual
_audit_creation_method
;
Olex2 1.5
(compiled 2024.02.16 svn.r378c4104 for OlexSys, GUI svn.r6928)
;
_cell_angle_alpha 90
_cell_angle_beta 93.744(4)
_cell_angle_gamma 90
_cell_formula_units_Z 4
_cell_length_a 4.3286(8)
_cell_length_b 21.334(4)
_cell_length_c 9.2941(16)
_cell_measurement_reflns_used 6811
_cell_measurement_temperature 90.00
_cell_measurement_theta_max 34.14
_cell_measurement_theta_min 2.91
_cell_volume 856.4(3)
_computing_cell_refinement
;
SAINT V8.40B (Bruker, 2016)
;
_computing_data_collection
;
APEX2 (Bruker, 2016)
;
_computing_data_reduction
;
SAINT V8.40B (Bruker, 2016)
;
_computing_molecular_graphics
;
Olex2 1.5 (Dolomanov <i>et al.</i>,  2009)
;
_computing_publication_material
;
Olex2 1.5 (Dolomanov <i>et al.</i>,  2009)
;
_computing_structure_refinement
;
<i>SHELXL2018/3</i> (Sheldrick, 2015b)
;
_computing_structure_solution
;
<i>SHELXT2018/2</i> (Sheldrick, 2015a)
;
_diffrn_ambient_temperature 90.00
_diffrn_measured_fraction_theta_full 0.999
_diffrn_measured_fraction_theta_max 0.967
_diffrn_measurement_device_type 'Bruker APEXII CCD'
_diffrn_measurement_method '\f and \w scans'
_diffrn_radiation_type MoK\a
_diffrn_radiation_wavelength 0.71073
_diffrn_reflns_av_R_equivalents 0.0491
_diffrn_reflns_av_unetI/netI 0.0336
_diffrn_reflns_limit_h_max 6
_diffrn_reflns_limit_h_min -6
_diffrn_reflns_limit_k_max 34
_diffrn_reflns_limit_k_min -33
_diffrn_reflns_limit_l_max 15
_diffrn_reflns_limit_l_min -14
_diffrn_reflns_number 23320
_diffrn_reflns_theta_full 25.242
_diffrn_reflns_theta_max 35.100
_diffrn_reflns_theta_min 2.395
_exptl_absorpt_coefficient_mu 3.701
_exptl_absorpt_correction_T_max 0.7469
_exptl_absorpt_correction_T_min 0.5639
_exptl_absorpt_correction_type multi-scan
_exptl_absorpt_process_details
;
(SADABS; Krause <i>et al.</i>,  2015)
;
_exptl_crystal_colour 'pale yellow'
_exptl_crystal_density_diffrn 2.156
_exptl_crystal_description plate
_exptl_crystal_F_000 528
_exptl_crystal_size_max 0.80
_exptl_crystal_size_mid 0.20
_exptl_crystal_size_min 0.02
_refine_diff_density_max 1.269
_refine_diff_density_min -1.916
_refine_ls_extinction_method none
_refine_ls_goodness_of_fit_ref 1.111
_refine_ls_hydrogen_treatment mixed
_refine_ls_matrix_type full
_refine_ls_number_parameters 114
_refine_ls_number_reflns 3651
_refine_ls_number_restraints 0
_refine_ls_restrained_S_all 1.111
_refine_ls_R_factor_all 0.0349
_refine_ls_R_factor_gt 0.0299
_refine_ls_shift/su_max 0.001
_refine_ls_shift/su_mean 0.000
_refine_ls_structure_factor_coef Fsqd
_refine_ls_weighting_details 'w=1/[\s^2^(Fo^2^)+1.6600P] where P=(Fo^2^+2Fc^2^)/3'
_refine_ls_weighting_scheme calc
_refine_ls_wR_factor_gt 0.0559
_refine_ls_wR_factor_ref 0.0574
_reflns_number_gt 3315
_reflns_number_total 3651
_reflns_threshold_expression 'I > 2\s(I)'
_cod_data_source_file hb4468.cif
_cod_data_source_block I
_cod_database_code 1571674
_shelx_space_group_comment
;
The symmetry employed for this shelxl refinement is uniquely defined
by the following loop, which should always be used as a source of
symmetry information in preference to the above space-group names.
They are only intended as comments.
;
_shelx_estimated_absorpt_t_min 0.156
_shelx_estimated_absorpt_t_max 0.930

loop_
_space_group_symop_operation_xyz
'x, y, z'
'-x, y+1/2, -z+1/2'
'-x, -y, -z'
'x, -y-1/2, z-1/2'

loop_
_atom_site_type_symbol
_atom_site_label
_atom_site_fract_x
_atom_site_fract_y
_atom_site_fract_z
_atom_site_U_iso_or_equiv
_atom_site_adp_type
_atom_site_calc_flag
_atom_site_occupancy
_atom_site_disorder_assembly
_atom_site_disorder_group
I I1 0.05964(3) 0.25795(2) 0.54095(2) 0.01430(4) Uani d 1 . .
O O3 0.7859(4) 0.39459(9) 0.91310(18) 0.0170(3) Uani d 1 . .
O O1 0.4603(4) 0.56516(8) 0.72915(18) 0.0180(3) Uani d 1 . .
O O2 0.7790(4) 0.51960(9) 0.89865(19) 0.0212(4) Uani d 1 . .
C C6 0.2313(5) 0.34266(10) 0.6295(2) 0.0127(4) Uani d 1 . .
C C7 0.4516(5) 0.34172(10) 0.7453(2) 0.0128(4) Uani d 1 . .
H H7 0.522507 0.302965 0.785568 0.015 Uiso calc 1 . .
C C8 0.5675(5) 0.39821(10) 0.8018(2) 0.0121(3) Uani d 1 . .
C C1 0.5827(6) 0.62513(11) 0.7783(3) 0.0203(5) Uani d 1 . .
H H1A 0.499780 0.658300 0.713823 0.030 Uiso calc 1 . .
H H1B 0.809060 0.624553 0.777897 0.030 Uiso calc 1 . .
H H1C 0.522278 0.633151 0.876394 0.030 Uiso calc 1 . .
C C5 0.1189(5) 0.39860(11) 0.5688(2) 0.0161(4) Uani d 1 . .
H H5 -0.033554 0.398522 0.490504 0.019 Uiso calc 1 . .
C C3 0.4577(5) 0.45534(10) 0.7425(2) 0.0123(4) Uani d 1 . .
C C2 0.5823(5) 0.51534(11) 0.7990(2) 0.0144(4) Uani d 1 . .
C C4 0.2359(5) 0.45406(10) 0.6259(2) 0.0156(4) Uani d 1 . .
H H4 0.163744 0.492573 0.584857 0.019 Uiso calc 1 . .
H H3 0.836(8) 0.4252(17) 0.929(4) 0.025(9) Uiso d 1 . .

loop_
_atom_site_aniso_label
_atom_site_aniso_U_11
_atom_site_aniso_U_22
_atom_site_aniso_U_33
_atom_site_aniso_U_12
_atom_site_aniso_U_13
_atom_site_aniso_U_23
I1 0.01408(6) 0.01099(7) 0.01764(7) -0.00031(5) -0.00056(4) -0.00134(5)
O3 0.0173(8) 0.0173(8) 0.0153(7) 0.0008(6) -0.0061(6) -0.0004(6)
O1 0.0241(8) 0.0104(7) 0.0188(8) -0.0031(6) -0.0048(6) 0.0007(6)
O2 0.0210(8) 0.0204(9) 0.0211(8) -0.0015(6) -0.0083(6) -0.0031(6)
C6 0.0114(8) 0.0128(9) 0.0138(9) -0.0012(7) 0.0009(7) -0.0017(7)
C7 0.0128(9) 0.0120(9) 0.0136(9) 0.0008(7) 0.0011(7) 0.0006(7)
C8 0.0103(8) 0.0155(9) 0.0105(8) 0.0020(7) 0.0003(6) 0.0010(7)
C1 0.0282(12) 0.0114(10) 0.0211(11) -0.0062(8) 0.0005(9) -0.0021(8)
C5 0.0178(10) 0.0137(10) 0.0158(9) -0.0004(7) -0.0061(7) 0.0005(7)
C3 0.0132(9) 0.0108(9) 0.0128(9) 0.0003(7) -0.0010(7) 0.0004(7)
C2 0.0140(9) 0.0152(10) 0.0138(9) -0.0006(7) 0.0007(7) -0.0011(7)
C4 0.0179(10) 0.0104(9) 0.0177(10) 0.0002(7) -0.0053(8) 0.0012(7)

loop_
_atom_type_symbol
_atom_type_description
_atom_type_scat_dispersion_real
_atom_type_scat_dispersion_imag
_atom_type_scat_source
C C 0.0033 0.0016 'International Tables Vol C Tables 4.2.6.8 and 6.1.1.4'
H H 0.0000 0.0000 'International Tables Vol C Tables 4.2.6.8 and 6.1.1.4'
I I -0.4742 1.8119 'International Tables Vol C Tables 4.2.6.8 and 6.1.1.4'
O O 0.0106 0.0060 'International Tables Vol C Tables 4.2.6.8 and 6.1.1.4'

loop_
_geom_angle_atom_site_label_1
_geom_angle_atom_site_label_2
_geom_angle_atom_site_label_3
_geom_angle_site_symmetry_1
_geom_angle_site_symmetry_3
_geom_angle
_geom_angle_publ_flag
C8 O3 H3 . . 107(3) ?
C2 O1 C1 . . 115.15(18) ?
C7 C6 I1 . . 119.85(16) ?
C7 C6 C5 . . 121.9(2) ?
C5 C6 I1 . . 118.20(15) ?
C6 C7 H7 . . 120.3 ?
C6 C7 C8 . . 119.4(2) ?
C8 C7 H7 . . 120.3 ?
O3 C8 C7 . . 116.94(19) ?
O3 C8 C3 . . 123.3(2) ?
C7 C8 C3 . . 119.80(19) ?
O1 C1 H1A . . 109.5 ?
O1 C1 H1B . . 109.5 ?
O1 C1 H1C . . 109.5 ?
H1A C1 H1B . . 109.5 ?
H1A C1 H1C . . 109.5 ?
H1B C1 H1C . . 109.5 ?
C6 C5 H5 . . 121.0 ?
C4 C5 C6 . . 118.0(2) ?
C4 C5 H5 . . 121.0 ?
C8 C3 C2 . . 120.44(19) ?
C4 C3 C8 . . 118.89(19) ?
C4 C3 C2 . . 120.63(19) ?
O1 C2 C3 . . 113.23(18) ?
O2 C2 O1 . . 122.9(2) ?
O2 C2 C3 . . 123.8(2) ?
C5 C4 C3 . . 122.0(2) ?
C5 C4 H4 . . 119.0 ?
C3 C4 H4 . . 119.0 ?

loop_
_geom_bond_atom_site_label_1
_geom_bond_atom_site_label_2
_geom_bond_site_symmetry_2
_geom_bond_distance
_geom_bond_publ_flag
I1 C6 . 2.101(2) ?
O3 C8 . 1.357(3) ?
O3 H3 . 0.70(4) ?
O1 C1 . 1.447(3) ?
O1 C2 . 1.336(3) ?
O2 C2 . 1.220(3) ?
C6 C7 . 1.391(3) ?
C6 C5 . 1.394(3) ?
C7 H7 . 0.9500 ?
C7 C8 . 1.395(3) ?
C8 C3 . 1.407(3) ?
C1 H1A . 0.9800 ?
C1 H1B . 0.9800 ?
C1 H1C . 0.9800 ?
C5 H5 . 0.9500 ?
C5 C4 . 1.379(3) ?
C3 C2 . 1.472(3) ?
C3 C4 . 1.400(3) ?
C4 H4 . 0.9500 ?

loop_
_geom_hbond_atom_site_label_D
_geom_hbond_atom_site_label_H
_geom_hbond_atom_site_label_A
_geom_hbond_site_symmetry_A
_geom_hbond_distance_DH
_geom_hbond_distance_HA
_geom_hbond_distance_DA
_geom_hbond_angle_DHA
_geom_hbond_publ_flag
O3 H3 O2 . 0.70(4) 2.05(4) 2.670(3) 149(4) yes
O3 H3 O2 3_767 0.70(4) 2.53(4) 3.087(2) 139(4) yes

loop_
_geom_torsion_atom_site_label_1
_geom_torsion_atom_site_label_2
_geom_torsion_atom_site_label_3
_geom_torsion_atom_site_label_4
_geom_torsion_site_symmetry_1
_geom_torsion_site_symmetry_2
_geom_torsion_site_symmetry_3
_geom_torsion_site_symmetry_4
_geom_torsion
_geom_torsion_publ_flag
I1 C6 C7 C8 . . . . 178.99(15) ?
I1 C6 C5 C4 . . . . -179.01(17) ?
O3 C8 C3 C2 . . . . 1.0(3) ?
O3 C8 C3 C4 . . . . 178.8(2) ?
C6 C7 C8 O3 . . . . -178.90(19) ?
C6 C7 C8 C3 . . . . 0.9(3) ?
C6 C5 C4 C3 . . . . -0.9(4) ?
C7 C6 C5 C4 . . . . 0.8(3) ?
C7 C8 C3 C2 . . . . -178.8(2) ?
C7 C8 C3 C4 . . . . -0.9(3) ?
C8 C3 C2 O1 . . . . 178.4(2) ?
C8 C3 C2 O2 . . . . -1.0(3) ?
C8 C3 C4 C5 . . . . 0.9(3) ?
C1 O1 C2 O2 . . . . 1.2(3) ?
C1 O1 C2 C3 . . . . -178.26(19) ?
C5 C6 C7 C8 . . . . -0.8(3) ?
C2 C3 C4 C5 . . . . 178.8(2) ?
C4 C3 C2 O1 . . . . 0.6(3) ?
C4 C3 C2 O2 . . . . -178.8(2) ?
